data_8103812
loop_
_publ_author_name
'Hoeche, T.'
'Esmaeilzadeh, S.'
'Withers, R.L.'
'Schirmer, H.'

_publ_section_title
;
 Structural studies on the fresnoite type compound Ba2 V Si2 O8
;
_journal_name_full 'Zeitschrift fuer Kristallographie (149,1979-)'
_journal_page_first 788
_journal_page_last 794
_journal_volume 218
_journal_year 2003
_chemical_formula_sum 'Ba2 O8 Si2 V'
_chemical_name_systematic 'Ba2 (V Si2 O8)'
_space_group_IT_number 100
_symmetry_space_group_name_Hall 'P 4 -2ab'
_symmetry_space_group_name_H-M 'P 4 b m'
_cell_angle_alpha 90
_cell_angle_beta 90
_cell_angle_gamma 90
_cell_formula_units_Z 2
_cell_length_a 8.483
_cell_length_b 8.483
_cell_length_c 5.25
_cell_volume 377.797
_citation_journal_id_ASTM ZEKRDZ
_cod_data_source_file Hoeche_ZEKRDZ_2003_1144.cif
_cod_data_source_block Ba2O8Si2V1
_cod_original_cell_volume 377.7968
_cod_original_formula_sum 'Ba2 O8 Si2 V1'
_cod_database_code 8103812

loop_
_symmetry_equiv_pos_as_xyz
x,y,z
-y,x,z
-x,-y,z
y,-x,z
-x+1/2,y+1/2,z
-y+1/2,-x+1/2,z
x+1/2,-y+1/2,z
y+1/2,x+1/2,z

loop_
_atom_site_label
_atom_site_type_symbol
_atom_site_fract_x
_atom_site_fract_y
_atom_site_fract_z
_atom_site_occupancy
_atom_site_U_iso_or_equiv
O1 O-2 0 0.5 0.636 1 0.0
O4 O-2 0 0 0.221 1 0.0
Ba1 Ba+2 0.32861 0.82861 0 1 0.0
Si1 Si+4 0.1296 0.6296 0.5196 1 0.0
O2 O-2 0.128 0.628 0.2136 1 0.0
O3 O-2 0.2935 0.5776 0.6529 1 0.0
V1 V+4 0 0 0.5377 1 0.0
